data_1564081
loop_
_publ_author_name
'de Oliveira, Marcielli Indiara'
'Chuy, Gabriela Pereira'
'Vizzotto, Bruno Stefanello'
'Burrow, Robert Alan'
'Lang, Ernesto Schulz'
'dos Santos, Sailer Santos'

_publ_section_title
;
 Synthesis, characterization and biological applications of bismuth(III)
 complexes with aroylthiourea ligands
;
_journal_name_full 'Inorganica Chimica Acta'
_journal_page_first 119871
_journal_paper_doi 10.1016/j.ica.2020.119871
_journal_volume 512
_journal_year 2020
_chemical_formula_moiety 'C102 H138 Bi6 N30 O12 S12, 6(N O3), 4(H2 O)'
_chemical_formula_sum 'C102 H145 Bi6 N36 O34 S12'
_chemical_formula_weight 4058.13
_chemical_melting_point 501
_chemical_name_common 'bismuth(III) 2,6-dipicolylbis(N,N-diethylthiourea)'
_space_group_crystal_system monoclinic
_space_group_IT_number 14
_space_group_name_Hall '-P 2yn'
_space_group_name_H-M_alt 'P 1 21/n 1'
_atom_sites_solution_hydrogens geom
_atom_sites_solution_primary dual
_atom_sites_solution_secondary difmap
_cell_angle_alpha 90
_cell_angle_beta 100.207(4)
_cell_angle_gamma 90
_cell_formula_units_Z 2
_cell_length_a 17.253(2)
_cell_length_b 22.953(3)
_cell_length_c 19.622(3)
_cell_measurement_reflns_used 9644
_cell_measurement_temperature 296.(2)
_cell_measurement_theta_max 24.6158
_cell_measurement_theta_min 2.2515
_cell_volume 7647.5(18)
_computing_cell_refinement 'SAINT V8.38A (Bruker AXS Inc., 2018)'
_computing_data_collection 'APEX3 v2018.1-0 (Bruker AXS Inc., 2018)'
_computing_data_reduction 'SAINT V8.38A (Bruker AXS Inc., 2018)'
_computing_molecular_graphics 'shelXle (C.B. Huebschle, rev 924)'
_computing_publication_material vim
_computing_structure_refinement 'SHELXL-2018/3 (Sheldrick, 2018)'
_computing_structure_solution 'SHELXT 2014/5 (Sheldrick, 2014)'
_diffrn_ambient_temperature 296.(2)
_diffrn_detector_area_resol_mean 10.4167
_diffrn_measured_fraction_theta_full 0.998
_diffrn_measured_fraction_theta_max 0.998
_diffrn_measurement_device_type 'Bruker D8 Venture Photon 100 diffractometer'
_diffrn_measurement_method '0.5 \% \w & \f scans'
_diffrn_radiation_monochromator 'Incoatec Montel two dimensional X ray optics'
_diffrn_radiation_type 'Ag K\a'
_diffrn_radiation_wavelength 0.56086
_diffrn_reflns_av_R_equivalents 0.0971
_diffrn_reflns_av_unetI/netI 0.0478
_diffrn_reflns_limit_h_max 26
_diffrn_reflns_limit_h_min -26
_diffrn_reflns_limit_k_max 35
_diffrn_reflns_limit_k_min -35
_diffrn_reflns_limit_l_max 30
_diffrn_reflns_limit_l_min -30
_diffrn_reflns_number 284591
_diffrn_reflns_theta_full 25.61
_diffrn_reflns_theta_max 25.61
_diffrn_reflns_theta_min 1.96
_diffrn_source 'microfocus X ray tube'
_diffrn_source_type 'Incoatex I\mS High Brilliance'
_exptl_absorpt_coefficient_mu 3.899
_exptl_absorpt_correction_T_max 0.70
_exptl_absorpt_correction_T_min 0.55
_exptl_absorpt_correction_type multi-scan
_exptl_absorpt_process_details
;
SADABS (version 2016/2; Bruker, 2016) was used to perform the multi--scan
absorption correction.
;
_exptl_crystal_colour yellow
_exptl_crystal_density_diffrn 1.762
_exptl_crystal_density_method 'not measured'
_exptl_crystal_description block
_exptl_crystal_F_000 3942
_exptl_crystal_size_max 0.200
_exptl_crystal_size_mid 0.150
_exptl_crystal_size_min 0.100
_refine_diff_density_max 1.664
_refine_diff_density_min -1.085
_refine_ls_extinction_method none
_refine_ls_goodness_of_fit_ref 1.054
_refine_ls_hydrogen_treatment constr
_refine_ls_matrix_type full
_refine_ls_number_parameters 903
_refine_ls_number_reflns 29253
_refine_ls_number_restraints 93
_refine_ls_restrained_S_all 1.057
_refine_ls_R_factor_all 0.1094
_refine_ls_R_factor_gt 0.0459
_refine_ls_shift/su_max 0.003
_refine_ls_shift/su_mean 0.000
_refine_ls_structure_factor_coef Fsqd
_refine_ls_weighting_details 'w=1/[\s^2^(Fo^2^)+(0.0470P)^2^+6.2550P] where P=(Fo^2^+2Fc^2^)/3'
_refine_ls_weighting_scheme calc
_refine_ls_wR_factor_gt 0.0926
_refine_ls_wR_factor_ref 0.1152
_reflns_number_gt 16471
_reflns_number_total 29253
_reflns_threshold_expression 'I > 2\s(I)'
_cod_data_source_file ICA-2020-512-119871.cif
_cod_data_source_block 3
_cod_depositor_comments
;
The following automatic conversions were performed:

data item '_exptl_absorpt_correction_type' value 'Multi-Scan' was
changed to 'multi-scan' in accordance with the built-in table derived
from the CIF Core dictionary named 'cif_core.dic' version 2.4.5 last
updated on 2014-11-21.

Automatic conversion script
Id: cif_fix_values 8369 2020-08-20 11:38:08Z andrius 
;
_cod_original_cell_volume 7647.5(17)
_cod_database_code 1564081

loop_
_space_group_symop_operation_xyz
'x, y, z'
'-x+1/2, y+1/2, -z+1/2'
'-x, -y, -z'
'x-1/2, -y-1/2, z-1/2'

loop_
_atom_site_type_symbol
_atom_site_label
_atom_site_fract_x
_atom_site_fract_y
_atom_site_fract_z
_atom_site_U_iso_or_equiv
_atom_site_adp_type
_atom_site_calc_flag
_atom_site_refinement_flags_adp
_atom_site_refinement_flags_occupancy
_atom_site_refinement_flags_posn
_atom_site_occupancy
_atom_site_disorder_assembly
_atom_site_disorder_group
Bi Bi1 0.69238(2) 0.52020(2) 0.59699(2) 0.04780(5) Uani d . . . 1.0 . .
Bi Bi2 0.45376(2) 0.60419(2) 0.62397(2) 0.04985(5) Uani d . . . 1.0 . .
Bi Bi3 0.51251(2) 0.36862(2) 0.60461(2) 0.05140(5) Uani d . . . 1.0 . .
S S11 0.48032(9) 0.71285(7) 0.66095(9) 0.0710(4) Uani d . . . 1.0 . .
S S12 0.77324(9) 0.41798(7) 0.58422(9) 0.0674(4) Uani d . . . 1.0 . .
S S21 0.52066(9) 0.56469(8) 0.75289(8) 0.0697(4) Uani d . . . 1.0 . .
S S22 0.38443(10) 0.70796(7) 0.33472(8) 0.0656(4) Uani d . . . 1.0 . .
S S31 0.42150(9) 0.28394(8) 0.53236(9) 0.0702(4) Uani d . . . 1.0 . .
S S32 0.77328(10) 0.53891(8) 0.72175(8) 0.0717(4) Uani d . . . 1.0 . .
O O11 0.60899(19) 0.61668(16) 0.62977(19) 0.0548(8) Uani d . . . 1.0 . .
O O12 0.9322(2) 0.5587(2) 0.5666(3) 0.0820(13) Uani d . . . 1.0 . .
O O21 0.2945(3) 0.6375(2) 0.7703(2) 0.0974(17) Uani d . . . 1.0 . .
O O23 0.4107(2) 0.65968(17) 0.49568(18) 0.0575(9) Uani d . . . 1.0 . .
O O31 0.3855(3) 0.2759(2) 0.7475(3) 0.0958(16) Uani d . . . 1.0 . .
O O32 0.6286(2) 0.44522(16) 0.67060(18) 0.0584(9) Uani d . . . 1.0 . .
N N11 0.7574(2) 0.61978(18) 0.6028(2) 0.0488(9) Uani d . . . 1.0 . .
N N12 0.6382(3) 0.6993(2) 0.6981(3) 0.0675(13) Uani d . . . 1.0 . .
N N13 0.5717(3) 0.7201(3) 0.7849(3) 0.0924(19) Uani d . . . 1.0 . .
N N14 0.8055(2) 0.5228(2) 0.5489(2) 0.0549(10) Uani d . . . 1.0 . .
N N21 0.3275(2) 0.6626(2) 0.6004(2) 0.0534(10) Uani d . . . 1.0 . .
N N22 0.3743(3) 0.5896(2) 0.7056(2) 0.0585(11) Uani d . . . 1.0 . .
N N23 0.3956(3) 0.5328(2) 0.8080(3) 0.0762(14) Uani d . . . 1.0 . .
N N24 0.3543(3) 0.7486(2) 0.4578(3) 0.0652(12) Uani d . . . 1.0 . .
N N25 0.4059(4) 0.8136(3) 0.3910(4) 0.098(2) Uani d . . . 1.0 . .
N N31 0.5312(3) 0.38056(19) 0.7347(2) 0.0531(10) Uani d . . . 1.0 . .
N N32 0.4115(3) 0.3271(2) 0.6526(2) 0.0611(11) Uani d . . . 1.0 . .
N N33 0.2976(3) 0.2758(3) 0.5971(3) 0.0779(15) Uani d . . . 1.0 . .
N N34 0.7224(3) 0.4388(3) 0.7727(3) 0.0743(14) Uani d . . . 1.0 . .
C C11 0.7305(3) 0.6668(2) 0.6312(3) 0.0513(11) Uani d . . . 1.0 . .
C C12 0.7735(3) 0.7180(3) 0.6422(3) 0.0684(15) Uani d . . . 1.0 . .
H H12 0.752826 0.750658 0.660464 0.082 Uiso calc U . R 1.0 . .
C C13 0.8484(4) 0.7192(3) 0.6252(4) 0.0784(18) Uani d . . . 1.0 . .
H H13 0.878557 0.75296 0.631732 0.094 Uiso calc U . R 1.0 . .
C C14 0.8773(3) 0.6700(3) 0.5987(3) 0.0656(15) Uani d . . . 1.0 . .
H H14 0.927392 0.66993 0.587232 0.079 Uiso calc U . R 1.0 . .
C C15 0.8307(3) 0.6205(2) 0.5893(3) 0.0538(12) Uani d . . . 1.0 . .
C C23 0.2879(3) 0.6651(3) 0.6538(3) 0.0600(14) Uani d . . . 1.0 . .
C C24 0.2259(3) 0.7031(3) 0.6541(3) 0.0754(18) Uani d . . . 1.0 . .
H H24 0.198903 0.703642 0.691134 0.09 Uiso calc U . R 1.0 . .
C C25 0.2047(4) 0.7400(3) 0.5989(4) 0.084(2) Uani d . . . 1.0 . .
H H25 0.162422 0.765408 0.597619 0.101 Uiso calc U . R 1.0 . .
C C26 0.2470(4) 0.7390(3) 0.5454(3) 0.0746(17) Uani d . . . 1.0 . .
H H26 0.234502 0.764452 0.508175 0.09 Uiso calc U . R 1.0 . .
C C27 0.3084(3) 0.6997(3) 0.5479(3) 0.0567(13) Uani d . . . 1.0 . .
C C31 0.4811(3) 0.3504(3) 0.7654(3) 0.0615(14) Uani d . . . 1.0 . .
C C32 0.4890(4) 0.3485(3) 0.8373(3) 0.0739(17) Uani d . . . 1.0 . .
H H32 0.453137 0.327779 0.858114 0.089 Uiso calc U . R 1.0 . .
C C33 0.5507(4) 0.3776(3) 0.8772(3) 0.0788(19) Uani d . . . 1.0 . .
H H33 0.55598 0.378264 0.92519 0.095 Uiso calc U . R 1.0 . .
C C34 0.6042(4) 0.4057(3) 0.8446(3) 0.0710(16) Uani d . . . 1.0 . .
H H34 0.647658 0.424119 0.870542 0.085 Uiso calc U . R 1.0 . .
C C35 0.5930(3) 0.4065(2) 0.7730(3) 0.0568(12) Uani d . . . 1.0 . .
C C111 0.6511(3) 0.6602(2) 0.6529(3) 0.0546(12) Uani d . . . 1.0 . .
C C112 0.5695(3) 0.7075(3) 0.7193(3) 0.0692(16) Uani d . . . 1.0 . .
C C113 0.6469(5) 0.7223(5) 0.8326(4) 0.107(3) Uani d . . . 1.0 . .
H H11A 0.642071 0.748595 0.87027 0.128 Uiso calc U . R 1.0 . .
H H11B 0.686567 0.738038 0.808356 0.128 Uiso calc U . R 1.0 . .
C C114 0.6734(6) 0.6652(6) 0.8615(5) 0.140(4) Uani d . . . 1.0 . .
H H11C 0.68918 0.641572 0.826006 0.211 Uiso calc U . R 1.0 . .
H H11D 0.631099 0.646445 0.878797 0.211 Uiso calc U . R 1.0 . .
H H11E 0.717243 0.670396 0.898616 0.211 Uiso calc U . R 1.0 . .
C C115 0.4998(5) 0.7274(5) 0.8149(5) 0.125(4) Uani d . . . 1.0 . .
H H11F 0.510846 0.71678 0.863524 0.15 Uiso calc U . R 1.0 . .
H H11G 0.459068 0.701646 0.791594 0.15 Uiso calc U . R 1.0 . .
C C116 0.4710(7) 0.7892(6) 0.8079(7) 0.199(7) Uani d . . . 1.0 . .
H H11H 0.437978 0.79434 0.763527 0.298 Uiso calc U . R 1.0 . .
H H11I 0.51523 0.815156 0.811909 0.298 Uiso calc U . R 1.0 . .
H H11J 0.441435 0.797608 0.84381 0.298 Uiso calc U . R 1.0 . .
C C121 0.8615(3) 0.5644(3) 0.5661(3) 0.0583(13) Uani d . . . 1.0 . .
C C122 0.8211(3) 0.4653(2) 0.5374(3) 0.0558(13) Uani d . . . 1.0 . .
N N15 0.8645(3) 0.4487(2) 0.4924(3) 0.0649(12) Uani d . . D 1.0 . .
C C123 0.8882(4) 0.3867(3) 0.4889(4) 0.082(2) Uani d . . D 1.0 . .
H H12A 0.899537 0.378331 0.443178 0.098 Uiso calc U . R 1.0 . .
H H12B 0.845433 0.361646 0.496697 0.098 Uiso calc U . R 1.0 . .
C C124 0.9595(5) 0.3748(3) 0.5422(5) 0.111(3) Uani d . . D 1.0 . .
H H12C 0.972431 0.334176 0.541471 0.167 Uiso calc U . R 1.0 . .
H H12D 0.949002 0.385074 0.587088 0.167 Uiso calc U . R 1.0 . .
H H12E 1.002842 0.397549 0.532238 0.167 Uiso calc U . R 1.0 . .
C C125 0.8875(3) 0.4877(3) 0.4398(3) 0.0734(17) Uani d . . . 1.0 . .
H H12F 0.943835 0.484647 0.441355 0.088 Uiso calc U . R 1.0 . .
H H12G 0.875773 0.527582 0.450588 0.088 Uiso calc U . R 1.0 . .
C C126 0.8456(6) 0.4734(5) 0.3678(4) 0.127(4) Uani d . . . 1.0 . .
H H12H 0.854196 0.504118 0.336761 0.191 Uiso calc U . R 1.0 . .
H H12I 0.790166 0.469568 0.367764 0.191 Uiso calc U . R 1.0 . .
H H12J 0.865631 0.437466 0.352909 0.191 Uiso calc U . R 1.0 . .
C C211 0.3181(3) 0.6286(3) 0.7159(3) 0.0668(15) Uani d . . . 1.0 . .
C C212 0.4225(3) 0.5615(3) 0.7586(3) 0.0636(14) Uani d . . . 1.0 . .
C C213 0.4502(5) 0.5143(4) 0.8721(4) 0.101(3) Uani d . . . 1.0 . .
H H21A 0.503203 0.509966 0.862562 0.121 Uiso calc U . R 1.0 . .
H H21B 0.433581 0.476979 0.887837 0.121 Uiso calc U . R 1.0 . .
C C214 0.4493(9) 0.5597(5) 0.9274(5) 0.187(6) Uani d . . . 1.0 . .
H H21C 0.459204 0.597331 0.909416 0.28 Uiso calc U . R 1.0 . .
H H21D 0.489354 0.550913 0.966592 0.28 Uiso calc U . R 1.0 . .
H H21E 0.398713 0.559767 0.941367 0.28 Uiso calc U . R 1.0 . .
C C215 0.3115(5) 0.5139(4) 0.8009(4) 0.100(3) Uani d . . . 1.0 . .
H H21F 0.279155 0.537248 0.765598 0.121 Uiso calc U . R 1.0 . .
H H21G 0.293388 0.520393 0.844359 0.121 Uiso calc U . R 1.0 . .
C C216 0.3022(7) 0.4493(5) 0.7813(7) 0.157(4) Uani d . . . 1.0 . .
H H21H 0.331497 0.440909 0.745202 0.236 Uiso calc U . R 1.0 . .
H H21I 0.247494 0.440753 0.765259 0.236 Uiso calc U . R 1.0 . .
H H21J 0.321617 0.42578 0.8211 0.236 Uiso calc U . R 1.0 . .
C C221 0.3618(3) 0.7008(2) 0.4949(3) 0.0536(12) Uani d . . . 1.0 . .
C C222 0.3851(4) 0.7595(3) 0.4010(3) 0.0660(15) Uani d . . . 1.0 . .
C C223 0.4206(8) 0.8390(5) 0.3172(7) 0.173(6) Uani d . . . 1.0 . .
H H22A 0.400598 0.811652 0.280528 0.208 Uiso calc U . R 1.0 . .
H H22B 0.392801 0.87558 0.30729 0.208 Uiso calc U . R 1.0 . .
C C224 0.4992(10) 0.8473(7) 0.3198(9) 0.224(7) Uani d . . . 1.0 . .
H H22C 0.521614 0.864662 0.363391 0.337 Uiso calc U . R 1.0 . .
H H22D 0.507317 0.872571 0.282778 0.337 Uiso calc U . R 1.0 . .
H H22E 0.524182 0.810453 0.315241 0.337 Uiso calc U . R 1.0 . .
C C225 0.4013(6) 0.8575(4) 0.4452(6) 0.123(3) Uani d . . . 1.0 . .
H H22F 0.352138 0.852679 0.462058 0.148 Uiso calc U . R 1.0 . .
H H22G 0.401506 0.896174 0.425296 0.148 Uiso calc U . R 1.0 . .
C C226 0.4699(7) 0.8523(5) 0.5059(7) 0.163(5) Uani d . . . 1.0 . .
H H22H 0.51858 0.851264 0.488656 0.245 Uiso calc U . R 1.0 . .
H H22I 0.464351 0.81705 0.530989 0.245 Uiso calc U . R 1.0 . .
H H22J 0.469758 0.885136 0.536076 0.245 Uiso calc U . R 1.0 . .
C C311 0.4197(3) 0.3143(3) 0.7216(3) 0.0662(15) Uani d . . . 1.0 . .
C C312 0.3702(3) 0.2940(3) 0.5992(3) 0.0637(14) Uani d . . . 1.0 . .
C C313 0.2601(4) 0.2355(4) 0.5423(4) 0.104(3) Uani d . . . 1.0 . .
H H31A 0.204507 0.244908 0.53028 0.125 Uiso calc U . R 1.0 . .
H H31B 0.283393 0.241307 0.50133 0.125 Uiso calc U . R 1.0 . .
C C314 0.2684(7) 0.1744(4) 0.5628(6) 0.143(4) Uani d . . . 1.0 . .
H H31C 0.26224 0.150333 0.52221 0.214 Uiso calc U . R 1.0 . .
H H31D 0.228772 0.164515 0.589581 0.214 Uiso calc U . R 1.0 . .
H H31E 0.319619 0.168161 0.590162 0.214 Uiso calc U . R 1.0 . .
C C315 0.2457(4) 0.3001(4) 0.6430(4) 0.096(2) Uani d . . . 1.0 . .
H H31F 0.209779 0.270001 0.6528 0.115 Uiso calc U . R 1.0 . .
H H31G 0.277678 0.311903 0.686512 0.115 Uiso calc U . R 1.0 . .
C C316 0.1999(6) 0.3506(4) 0.6113(6) 0.133(4) Uani d . . . 1.0 . .
H H31H 0.234581 0.377701 0.594667 0.199 Uiso calc U . R 1.0 . .
H H31I 0.174716 0.369259 0.645352 0.199 Uiso calc U . R 1.0 . .
H H31J 0.160709 0.337587 0.573432 0.199 Uiso calc U . R 1.0 . .
C C321 0.6520(3) 0.4343(2) 0.7340(3) 0.0571(13) Uani d . . . 1.0 . .
C C322 0.7828(3) 0.4694(3) 0.7593(3) 0.0702(16) Uani d . . . 1.0 . .
N N35 0.8541(3) 0.4492(3) 0.7830(4) 0.106(2) Uani d . P D 0.602(18) A 1
C C323 0.8645(12) 0.3842(6) 0.8034(9) 0.129(6) Uiso d U P D 0.602(18) A 1
H H32A 0.827122 0.36111 0.771835 0.155 Uiso calc U P R 0.602(18) A 1
H H32B 0.917094 0.371769 0.798848 0.155 Uiso calc U P R 0.602(18) A 1
C C324 0.8524(14) 0.3731(10) 0.8768(10) 0.182(11) Uiso d U P D 0.602(18) A 1
H H32C 0.881618 0.401233 0.907264 0.273 Uiso calc U P R 0.602(18) A 1
H H32D 0.870561 0.334618 0.89072 0.273 Uiso calc U P R 0.602(18) A 1
H H32E 0.797457 0.376332 0.878972 0.273 Uiso calc U P R 0.602(18) A 1
N N35' 0.8541(3) 0.4492(3) 0.7830(4) 0.106(2) Uani d . P D 0.398(18) A 2
C C333 0.8611(13) 0.4041(6) 0.8366(8) 0.086(7) Uiso d U P D 0.398(18) A 2
H H33A 0.81741 0.404766 0.861556 0.103 Uiso calc U P R 0.398(18) A 2
H H33B 0.910525 0.406625 0.868918 0.103 Uiso calc U P R 0.398(18) A 2
C C334 0.8582(14) 0.3508(8) 0.7882(10) 0.103(8) Uiso d U P D 0.398(18) A 2
H H33C 0.831578 0.319318 0.806525 0.154 Uiso calc U P R 0.398(18) A 2
H H33D 0.910823 0.339122 0.785053 0.154 Uiso calc U P R 0.398(18) A 2
H H33E 0.83026 0.360956 0.743 0.154 Uiso calc U P R 0.398(18) A 2
C C325 0.9280(5) 0.4815(5) 0.7813(6) 0.124(3) Uani d . . . 1.0 . .
H H32F 0.915419 0.522588 0.7758 0.149 Uiso calc U . R 1.0 A 1
H H32G 0.962172 0.476753 0.825885 0.149 Uiso calc U . R 1.0 A 1
C C326 0.9706(7) 0.4653(6) 0.7295(8) 0.173(5) Uani d . . . 1.0 . .
H H32H 0.975705 0.423705 0.728865 0.259 Uiso calc U . R 1.0 . .
H H32I 1.021922 0.482781 0.738911 0.259 Uiso calc U . R 1.0 . .
H H32J 0.943114 0.478495 0.685317 0.259 Uiso calc U . R 1.0 . .
O O11N 0.5548(5) 0.6963(5) 0.9915(4) 0.193(4) Uani d . . D 1.0 . .
O O12N 0.5108(6) 0.7538(4) 1.0556(5) 0.173(3) Uani d . . D 1.0 . .
O O13N 0.4338(5) 0.7234(7) 0.9716(6) 0.258(7) Uani d . . D 1.0 . .
N N1N 0.4980(5) 0.7223(4) 1.0029(4) 0.110(2) Uani d . . D 1.0 . .
O O21N 0.3413(3) 0.5190(2) 0.5568(3) 0.0909(15) Uani d . . . 1.0 . .
O O22N 0.3587(3) 0.4278(2) 0.5395(2) 0.0890(14) Uani d . . . 1.0 . .
O O23N 0.4169(3) 0.4688(2) 0.6331(3) 0.1029(18) Uani d . . . 1.0 . .
N N2N 0.3699(3) 0.4713(3) 0.5779(3) 0.0785(15) Uani d . . . 1.0 . .
O O31N 0.5293(5) 0.5019(5) 0.5660(5) 0.087(3) Uani d . P D 0.5 B -1
O O32N 0.4532(6) 0.5417(4) 0.4838(5) 0.081(2) Uani d . P D 0.5 B -1
O O33N 0.4797(6) 0.4531(5) 0.4796(6) 0.097(3) Uani d . P D 0.5 B -1
N N3N 0.4926(9) 0.4988(7) 0.5080(7) 0.035(3) Uani d . P D 0.5 B -1
O O41N 0.877(3) 0.5021(13) 0.982(2) 0.63(4) Uani d U P D 0.5 C -1
O O42N 0.9901(19) 0.4909(9) 1.0368(12) 0.41(2) Uani d U P D 0.5 C -1
O O43N 0.887(3) 0.489(3) 1.088(2) 0.59(4) Uani d U P D 0.5 C -1
N N4N 0.918(2) 0.492(3) 1.0381(18) 0.50(3) Uani d U P D 0.5 C -1
O O1W 0.6663(19) 0.5942(14) 1.0307(10) 0.62(3) Uani d U . . 1.0 . .
O O2W 0.7355(17) 0.4992(12) 0.9663(14) 0.53(2) Uani d U . . 1.0 . .

loop_
_atom_site_aniso_label
_atom_site_aniso_U_11
_atom_site_aniso_U_22
_atom_site_aniso_U_33
_atom_site_aniso_U_12
_atom_site_aniso_U_13
_atom_site_aniso_U_23
Bi1 0.03281(8) 0.05819(11) 0.05397(10) 0.00127(7) 0.01197(7) -0.00163(8)
Bi2 0.03965(9) 0.06587(12) 0.04544(9) 0.00748(8) 0.01136(7) -0.00736(8)
Bi3 0.04270(9) 0.06117(12) 0.05255(10) 0.00069(8) 0.01449(7) 0.00916(8)
S11 0.0505(7) 0.0736(10) 0.0854(11) 0.0103(7) 0.0030(7) -0.0249(8)
S12 0.0558(8) 0.0626(9) 0.0866(11) 0.0061(7) 0.0205(7) -0.0020(8)
S21 0.0534(8) 0.0977(12) 0.0574(8) 0.0130(8) 0.0079(6) 0.0039(8)
S22 0.0725(9) 0.0650(9) 0.0584(8) 0.0134(7) 0.0088(7) 0.0078(7)
S31 0.0527(8) 0.0857(11) 0.0728(10) -0.0104(7) 0.0133(7) -0.0018(8)
S32 0.0644(9) 0.0798(10) 0.0648(9) -0.0120(8) -0.0053(7) 0.0011(8)
O11 0.0384(17) 0.064(2) 0.065(2) -0.0014(15) 0.0165(15) -0.0131(17)
O12 0.0379(19) 0.097(3) 0.115(4) 0.001(2) 0.024(2) -0.023(3)
O21 0.101(4) 0.138(4) 0.063(3) 0.041(3) 0.043(3) 0.004(3)
O23 0.0464(18) 0.072(2) 0.057(2) 0.0127(17) 0.0168(16) 0.0001(18)
O31 0.085(3) 0.116(4) 0.087(3) -0.037(3) 0.018(3) 0.034(3)
O32 0.066(2) 0.064(2) 0.0467(19) -0.0004(18) 0.0156(17) 0.0086(17)
N11 0.0389(19) 0.056(2) 0.053(2) 0.0009(17) 0.0131(17) -0.0015(18)
N12 0.048(2) 0.087(3) 0.068(3) -0.002(2) 0.013(2) -0.033(3)
N13 0.061(3) 0.142(5) 0.075(4) -0.003(3) 0.014(3) -0.054(4)
N14 0.0348(19) 0.067(3) 0.066(3) 0.0015(18) 0.0167(18) -0.001(2)
N21 0.038(2) 0.070(3) 0.054(2) 0.0064(19) 0.0130(18) -0.013(2)
N22 0.048(2) 0.081(3) 0.049(2) 0.010(2) 0.0172(19) -0.006(2)
N23 0.078(4) 0.095(4) 0.059(3) 0.014(3) 0.023(3) 0.009(3)
N24 0.068(3) 0.062(3) 0.065(3) 0.012(2) 0.013(2) 0.002(2)
N25 0.116(5) 0.062(3) 0.124(5) -0.015(3) 0.040(4) -0.011(3)
N31 0.054(2) 0.059(3) 0.050(2) 0.006(2) 0.0195(19) 0.0103(19)
N32 0.048(2) 0.075(3) 0.063(3) -0.008(2) 0.016(2) 0.013(2)
N33 0.046(3) 0.107(4) 0.080(4) -0.015(3) 0.011(2) 0.020(3)
N34 0.052(3) 0.101(4) 0.067(3) -0.003(3) 0.000(2) 0.027(3)
C11 0.041(2) 0.060(3) 0.053(3) 0.005(2) 0.008(2) 0.001(2)
C12 0.060(3) 0.062(3) 0.086(4) -0.001(3) 0.018(3) -0.010(3)
C13 0.068(4) 0.066(4) 0.106(5) -0.021(3) 0.029(4) -0.011(4)
C14 0.043(3) 0.072(4) 0.084(4) -0.011(3) 0.018(3) -0.004(3)
C15 0.037(2) 0.066(3) 0.061(3) 0.003(2) 0.015(2) 0.002(2)
C23 0.043(3) 0.081(4) 0.058(3) 0.011(3) 0.013(2) -0.013(3)
C24 0.056(3) 0.098(5) 0.077(4) 0.025(3) 0.024(3) -0.015(4)
C25 0.060(4) 0.105(5) 0.089(5) 0.033(4) 0.018(3) -0.010(4)
C26 0.062(4) 0.090(5) 0.071(4) 0.030(3) 0.010(3) 0.000(3)
C27 0.045(3) 0.068(3) 0.057(3) 0.008(2) 0.007(2) -0.009(3)
C31 0.061(3) 0.071(4) 0.058(3) 0.001(3) 0.025(3) 0.014(3)
C32 0.087(4) 0.082(4) 0.062(4) -0.006(3) 0.036(3) 0.018(3)
C33 0.097(5) 0.094(5) 0.050(3) -0.008(4) 0.026(3) 0.006(3)
C34 0.079(4) 0.075(4) 0.060(3) -0.004(3) 0.015(3) 0.003(3)
C35 0.058(3) 0.058(3) 0.056(3) 0.005(2) 0.015(2) 0.006(2)
C111 0.042(2) 0.071(3) 0.050(3) 0.005(2) 0.007(2) -0.006(2)
C112 0.049(3) 0.086(4) 0.073(4) -0.002(3) 0.013(3) -0.032(3)
C113 0.078(5) 0.167(9) 0.071(5) -0.010(5) 0.002(4) -0.047(5)
C114 0.093(7) 0.214(13) 0.102(7) 0.007(7) -0.018(5) -0.030(8)
C115 0.088(6) 0.190(10) 0.106(6) -0.006(6) 0.041(5) -0.066(7)
C116 0.153(11) 0.212(14) 0.258(16) -0.030(10) 0.109(11) -0.146(12)
C121 0.040(2) 0.073(4) 0.064(3) 0.001(2) 0.018(2) 0.002(3)
C122 0.036(2) 0.068(3) 0.064(3) 0.005(2) 0.012(2) -0.012(3)
N15 0.045(2) 0.078(3) 0.074(3) 0.012(2) 0.017(2) -0.010(3)
C123 0.072(4) 0.075(4) 0.103(5) 0.009(3) 0.031(4) -0.028(4)
C124 0.112(7) 0.089(5) 0.135(7) 0.045(5) 0.024(6) 0.018(5)
C125 0.053(3) 0.099(5) 0.073(4) 0.008(3) 0.025(3) -0.012(3)
C126 0.119(7) 0.191(11) 0.067(5) -0.029(7) 0.004(5) 0.003(6)
C211 0.051(3) 0.098(5) 0.053(3) 0.005(3) 0.016(2) -0.011(3)
C212 0.063(3) 0.081(4) 0.050(3) 0.009(3) 0.021(3) -0.002(3)
C213 0.113(6) 0.116(6) 0.070(4) 0.022(5) 0.011(4) 0.025(4)
C214 0.304(18) 0.148(10) 0.079(6) 0.045(11) -0.045(9) -0.019(6)
C215 0.081(5) 0.143(8) 0.086(5) -0.004(5) 0.038(4) 0.018(5)
C216 0.120(9) 0.163(11) 0.183(12) -0.022(8) 0.010(8) -0.009(9)
C221 0.046(3) 0.061(3) 0.053(3) 0.006(2) 0.006(2) -0.009(2)
C222 0.064(3) 0.053(3) 0.080(4) 0.007(3) 0.010(3) 0.001(3)
C223 0.197(14) 0.130(9) 0.230(14) -0.066(9) 0.139(12) -0.057(9)
C224 0.195(17) 0.188(15) 0.30(2) 0.024(13) 0.062(16) -0.006(14)
C225 0.137(9) 0.067(5) 0.167(10) -0.013(5) 0.030(7) -0.028(5)
C226 0.148(11) 0.127(9) 0.211(14) -0.023(8) 0.022(10) -0.069(9)
C311 0.059(3) 0.074(4) 0.069(4) -0.004(3) 0.021(3) 0.014(3)
C312 0.047(3) 0.077(4) 0.069(4) -0.005(3) 0.014(3) 0.017(3)
C313 0.062(4) 0.148(8) 0.100(6) -0.039(5) 0.006(4) 0.010(5)
C314 0.153(10) 0.112(8) 0.163(10) -0.049(7) 0.024(8) -0.003(7)
C315 0.055(4) 0.133(7) 0.104(6) -0.012(4) 0.025(4) 0.024(5)
C316 0.111(7) 0.127(8) 0.176(10) 0.011(6) 0.064(7) 0.022(7)
C321 0.053(3) 0.059(3) 0.062(3) 0.002(2) 0.019(2) 0.006(2)
C322 0.052(3) 0.097(5) 0.058(3) 0.004(3) 0.000(3) 0.014(3)
N35 0.055(3) 0.131(6) 0.123(5) 0.003(3) -0.006(3) 0.049(5)
N35' 0.055(3) 0.131(6) 0.123(5) 0.003(3) -0.006(3) 0.049(5)
C325 0.057(4) 0.160(9) 0.144(9) -0.006(5) -0.009(5) 0.034(7)
C326 0.123(9) 0.184(12) 0.229(15) -0.015(8) 0.078(10) -0.010(11)
O11N 0.120(6) 0.283(11) 0.171(8) 0.063(7) 0.016(5) -0.100(7)
O12N 0.191(9) 0.178(8) 0.164(8) 0.063(7) 0.071(7) 0.027(6)
O13N 0.080(5) 0.417(19) 0.257(13) 0.033(8) -0.020(7) -0.034(11)
N1N 0.107(6) 0.140(7) 0.091(5) 0.006(5) 0.041(5) 0.006(5)
O21N 0.071(3) 0.074(3) 0.115(4) 0.011(2) -0.018(3) -0.007(3)
O22N 0.107(4) 0.069(3) 0.081(3) -0.001(3) -0.009(3) -0.008(2)
O23N 0.110(4) 0.109(4) 0.076(3) 0.037(3) -0.023(3) -0.020(3)
N2N 0.067(3) 0.075(4) 0.086(4) 0.006(3) -0.009(3) -0.006(3)
O31N 0.060(5) 0.123(8) 0.069(6) -0.009(5) -0.015(4) 0.004(6)
O32N 0.090(7) 0.083(6) 0.071(6) 0.006(6) 0.015(5) 0.016(5)
O33N 0.081(7) 0.132(10) 0.079(7) 0.024(7) 0.015(5) -0.018(7)
N3N 0.038(6) 0.037(3) 0.033(7) -0.001(4) 0.013(4) 0.000(5)
O41N 1.16(8) 0.107(18) 0.44(5) -0.08(5) -0.36(6) 0.07(3)
O42N 0.93(6) 0.084(15) 0.20(2) 0.19(3) 0.04(4) -0.037(15)
O43N 0.63(6) 0.55(8) 0.52(6) -0.13(6) -0.09(5) 0.19(6)
N4N 0.85(6) 0.22(4) 0.34(5) 0.12(5) -0.13(4) 0.08(4)
O1W 0.80(5) 0.69(5) 0.27(2) -0.38(4) -0.12(3) 0.21(3)
O2W 0.61(4) 0.54(4) 0.49(4) -0.28(3) 0.18(3) -0.29(3)

loop_
_atom_type_symbol
_atom_type_description
_atom_type_scat_dispersion_real
_atom_type_scat_dispersion_imag
_atom_type_scat_source
C C 0.0015 0.0009 'International Tables Vol C Tables 4.2.6.8 and 6.1.1.4'
H H 0.0000 0.0000 'International Tables Vol C Tables 4.2.6.8 and 6.1.1.4'
Bi Bi -1.3494 7.2566 'International Tables Vol C Tables 4.2.6.8 and 6.1.1.4'
N N 0.0030 0.0019 'International Tables Vol C Tables 4.2.6.8 and 6.1.1.4'
O O 0.0056 0.0036 'International Tables Vol C Tables 4.2.6.8 and 6.1.1.4'
S S 0.0826 0.0763 'International Tables Vol C Tables 4.2.6.8 and 6.1.1.4'

loop_
_geom_angle_atom_site_label_1
_geom_angle_atom_site_label_2
_geom_angle_atom_site_label_3
_geom_angle_site_symmetry_1
_geom_angle_site_symmetry_3
_geom_angle
N14 Bi1 N11 . . 66.24(14)
N14 Bi1 O32 . . 135.32(14)
N11 Bi1 O32 . . 142.58(12)
N14 Bi1 S32 . . 91.62(12)
N11 Bi1 S32 . . 69.75(10)
O32 Bi1 S32 . . 78.41(9)
N14 Bi1 S12 . . 60.62(12)
N11 Bi1 S12 . . 122.82(9)
O32 Bi1 S12 . . 76.10(9)
S32 Bi1 S12 . . 91.71(5)
N22 Bi2 N21 . . 66.79(15)
N22 Bi2 S11 . . 92.43(13)
N21 Bi2 S11 . . 69.43(10)
N22 Bi2 O11 . . 134.33(14)
N21 Bi2 O11 . . 140.73(13)
S11 Bi2 O11 . . 76.18(8)
N22 Bi2 S21 . . 61.12(12)
N21 Bi2 S21 . . 123.52(10)
S11 Bi2 S21 . . 92.01(6)
O11 Bi2 S21 . . 75.03(9)
N32 Bi3 N31 . . 66.83(15)
N32 Bi3 S22 . 3_666 92.16(12)
N31 Bi3 S22 . 3_666 70.18(10)
N32 Bi3 O23 . 3_666 135.37(15)
N31 Bi3 O23 . 3_666 141.93(12)
S22 Bi3 O23 3_666 3_666 77.56(8)
N32 Bi3 S31 . . 61.05(13)
N31 Bi3 S31 . . 124.01(11)
S22 Bi3 S31 3_666 . 92.28(5)
O23 Bi3 S31 3_666 . 75.91(9)
C112 S11 Bi2 . . 101.9(2)
C122 S12 Bi1 . . 79.08(17)
C212 S21 Bi2 . . 79.4(2)
C222 S22 Bi3 . 3_666 101.5(2)
C312 S31 Bi3 . . 80.5(2)
C322 S32 Bi1 . . 103.8(2)
C111 O11 Bi2 . . 127.2(3)
C221 O23 Bi3 . 3_666 126.7(3)
C321 O32 Bi1 . . 125.6(3)
C11 N11 C15 . . 118.9(4)
C11 N11 Bi1 . . 124.3(3)
C15 N11 Bi1 . . 115.3(3)
C111 N12 C112 . . 125.0(5)
C112 N13 C113 . . 120.2(6)
C112 N13 C115 . . 122.5(6)
C113 N13 C115 . . 117.1(6)
C121 N14 C122 . . 124.4(4)
C121 N14 Bi1 . . 122.1(3)
C122 N14 Bi1 . . 104.3(3)
C27 N21 C23 . . 118.9(4)
C27 N21 Bi2 . . 124.6(3)
C23 N21 Bi2 . . 114.7(3)
C211 N22 C212 . . 123.3(5)
C211 N22 Bi2 . . 122.2(4)
C212 N22 Bi2 . . 103.8(3)
C212 N23 C213 . . 120.5(6)
C212 N23 C215 . . 122.5(6)
C213 N23 C215 . . 116.9(6)
C221 N24 C222 . . 127.2(5)
C222 N25 C225 . . 119.0(7)
C222 N25 C223 . . 124.1(7)
C225 N25 C223 . . 115.8(7)
C31 N31 C35 . . 119.8(5)
C31 N31 Bi3 . . 115.0(4)
C35 N31 Bi3 . . 124.3(3)
C311 N32 C312 . . 125.4(5)
C311 N32 Bi3 . . 122.4(4)
C312 N32 Bi3 . . 103.9(3)
C312 N33 C313 . . 120.9(6)
C312 N33 C315 . . 122.4(6)
C313 N33 C315 . . 116.2(5)
C321 N34 C322 . . 127.3(5)
N11 C11 C12 . . 122.3(5)
N11 C11 C111 . . 115.7(5)
C12 C11 C111 . . 122.0(5)
C11 C12 C13 . . 118.4(6)
C11 C12 H12 . . 120.8
C13 C12 H12 . . 120.8
C14 C13 C12 . . 119.3(6)
C14 C13 H13 . . 120.3
C12 C13 H13 . . 120.3
C13 C14 C15 . . 118.9(5)
C13 C14 H14 . . 120.6
C15 C14 H14 . . 120.6
N11 C15 C14 . . 122.0(5)
N11 C15 C121 . . 116.7(5)
C14 C15 C121 . . 121.2(5)
N21 C23 C24 . . 121.9(6)
N21 C23 C211 . . 117.3(5)
C24 C23 C211 . . 120.6(5)
C25 C24 C23 . . 119.0(6)
C25 C24 H24 . . 120.5
C23 C24 H24 . . 120.5
C24 C25 C26 . . 119.1(6)
C24 C25 H25 . . 120.5
C26 C25 H25 . . 120.5
C25 C26 C27 . . 119.2(6)
C25 C26 H26 . . 120.4
C27 C26 H26 . . 120.4
N21 C27 C26 . . 121.8(5)
N21 C27 C221 . . 116.4(4)
C26 C27 C221 . . 121.5(5)
N31 C31 C32 . . 121.3(6)
N31 C31 C311 . . 118.7(5)
C32 C31 C311 . . 119.8(5)
C33 C32 C31 . . 119.1(5)
C33 C32 H32 . . 120.4
C31 C32 H32 . . 120.4
C34 C33 C32 . . 118.6(6)
C34 C33 H33 . . 120.7
C32 C33 H33 . . 120.7
C33 C34 C35 . . 119.6(6)
C33 C34 H34 . . 120.2
C35 C34 H34 . . 120.2
N31 C35 C34 . . 121.4(5)
N31 C35 C321 . . 116.4(5)
C34 C35 C321 . . 122.2(5)
O11 C111 N12 . . 128.8(5)
O11 C111 C11 . . 117.9(4)
N12 C111 C11 . . 113.1(5)
N13 C112 N12 . . 117.6(5)
N13 C112 S11 . . 119.7(4)
N12 C112 S11 . . 122.0(5)
N13 C113 C114 . . 113.4(8)
N13 C113 H11A . . 108.9
C114 C113 H11A . . 108.9
N13 C113 H11B . . 108.9
C114 C113 H11B . . 108.9
H11A C113 H11B . . 107.7
C113 C114 H11C . . 109.5
C113 C114 H11D . . 109.5
H11C C114 H11D . . 109.5
C113 C114 H11E . . 109.5
H11C C114 H11E . . 109.5
H11D C114 H11E . . 109.5
N13 C115 C116 . . 111.1(9)
N13 C115 H11F . . 109.4
C116 C115 H11F . . 109.4
N13 C115 H11G . . 109.4
C116 C115 H11G . . 109.4
H11F C115 H11G . . 108.0
C115 C116 H11H . . 109.5
C115 C116 H11I . . 109.5
H11H C116 H11I . . 109.5
C115 C116 H11J . . 109.5
H11H C116 H11J . . 109.5
H11I C116 H11J . . 109.5
O12 C121 N14 . . 126.2(5)
O12 C121 C15 . . 119.8(5)
N14 C121 C15 . . 113.9(4)
N15 C122 N14 . . 122.8(5)
N15 C122 S12 . . 124.0(4)
N14 C122 S12 . . 113.0(4)
C122 N15 C125 . . 123.5(5)
C122 N15 C123 . . 120.4(5)
C125 N15 C123 . . 115.9(5)
N15 C123 C124 . . 110.0(6)
N15 C123 H12A . . 109.7
C124 C123 H12A . . 109.7
N15 C123 H12B . . 109.7
C124 C123 H12B . . 109.7
H12A C123 H12B . . 108.2
C123 C124 H12C . . 109.5
C123 C124 H12D . . 109.5
H12C C124 H12D . . 109.5
C123 C124 H12E . . 109.5
H12C C124 H12E . . 109.5
H12D C124 H12E . . 109.5
N15 C125 C126 . . 112.5(6)
N15 C125 H12F . . 109.1
C126 C125 H12F . . 109.1
N15 C125 H12G . . 109.1
C126 C125 H12G . . 109.1
H12F C125 H12G . . 107.8
C125 C126 H12H . . 109.5
C125 C126 H12I . . 109.5
H12H C126 H12I . . 109.5
C125 C126 H12J . . 109.5
H12H C126 H12J . . 109.5
H12I C126 H12J . . 109.5
O21 C211 N22 . . 126.4(6)
O21 C211 C23 . . 119.8(5)
N22 C211 C23 . . 113.8(5)
N23 C212 N22 . . 123.0(5)
N23 C212 S21 . . 123.2(5)
N22 C212 S21 . . 113.7(4)
N23 C213 C214 . . 108.9(7)
N23 C213 H21A . . 109.9
C214 C213 H21A . . 109.9
N23 C213 H21B . . 109.9
C214 C213 H21B . . 109.9
H21A C213 H21B . . 108.3
C213 C214 H21C . . 109.5
C213 C214 H21D . . 109.5
H21C C214 H21D . . 109.5
C213 C214 H21E . . 109.5
H21C C214 H21E . . 109.5
H21D C214 H21E . . 109.5
N23 C215 C216 . . 111.1(7)
N23 C215 H21F . . 109.4
C216 C215 H21F . . 109.4
N23 C215 H21G . . 109.4
C216 C215 H21G . . 109.4
H21F C215 H21G . . 108.0
C215 C216 H21H . . 109.5
C215 C216 H21I . . 109.5
H21H C216 H21I . . 109.5
C215 C216 H21J . . 109.5
H21H C216 H21J . . 109.5
H21I C216 H21J . . 109.5
O23 C221 N24 . . 129.1(5)
O23 C221 C27 . . 118.0(5)
N24 C221 C27 . . 112.6(5)
N25 C222 N24 . . 117.3(6)
N25 C222 S22 . . 119.3(5)
N24 C222 S22 . . 122.6(5)
C224 C223 N25 . . 109.2(15)
C224 C223 H22A . . 109.8
N25 C223 H22A . . 109.8
C224 C223 H22B . . 109.8
N25 C223 H22B . . 109.8
H22A C223 H22B . . 108.3
C223 C224 H22C . . 109.5
C223 C224 H22D . . 109.5
H22C C224 H22D . . 109.5
C223 C224 H22E . . 109.5
H22C C224 H22E . . 109.5
H22D C224 H22E . . 109.5
N25 C225 C226 . . 112.0(8)
N25 C225 H22F . . 109.2
C226 C225 H22F . . 109.2
N25 C225 H22G . . 109.2
C226 C225 H22G . . 109.2
H22F C225 H22G . . 107.9
C225 C226 H22H . . 109.5
C225 C226 H22I . . 109.5
H22H C226 H22I . . 109.5
C225 C226 H22J . . 109.5
H22H C226 H22J . . 109.5
H22I C226 H22J . . 109.5
O31 C311 N32 . . 126.6(6)
O31 C311 C31 . . 120.5(6)
N32 C311 C31 . . 112.8(5)
N33 C312 N32 . . 123.9(6)
N33 C312 S31 . . 123.3(5)
N32 C312 S31 . . 112.6(4)
C314 C313 N33 . . 113.1(7)
C314 C313 H31A . . 109.0
N33 C313 H31A . . 109.0
C314 C313 H31B . . 109.0
N33 C313 H31B . . 109.0
H31A C313 H31B . . 107.8
C313 C314 H31C . . 109.5
C313 C314 H31D . . 109.5
H31C C314 H31D . . 109.5
C313 C314 H31E . . 109.5
H31C C314 H31E . . 109.5
H31D C314 H31E . . 109.5
C316 C315 N33 . . 112.0(7)
C316 C315 H31F . . 109.2
N33 C315 H31F . . 109.2
C316 C315 H31G . . 109.2
N33 C315 H31G . . 109.2
H31F C315 H31G . . 107.9
C315 C316 H31H . . 109.5
C315 C316 H31I . . 109.5
H31H C316 H31I . . 109.5
C315 C316 H31J . . 109.5
H31H C316 H31J . . 109.5
H31I C316 H31J . . 109.5
O32 C321 N34 . . 130.8(5)
O32 C321 C35 . . 117.0(5)
N34 C321 C35 . . 112.0(5)
N35' C322 N34 . . 117.5(6)
N35 C322 N34 . . 117.5(6)
N35' C322 S32 . . 118.7(5)
N35 C322 S32 . . 118.7(5)
N34 C322 S32 . . 123.3(5)
C322 N35 C325 . . 124.7(7)
C322 N35 C323 . . 119.2(10)
C325 N35 C323 . . 115.3(10)
C324 C323 N35 . . 112.4(14)
C324 C323 H32A . . 109.1
N35 C323 H32A . . 109.1
C324 C323 H32B . . 109.1
N35 C323 H32B . . 109.1
H32A C323 H32B . . 107.9
C323 C324 H32C . . 109.5
C323 C324 H32D . . 109.5
H32C C324 H32D . . 109.5
C323 C324 H32E . . 109.5
H32C C324 H32E . . 109.5
H32D C324 H32E . . 109.5
C322 N35' C333 . . 117.0(10)
C322 N35' C325 . . 124.7(7)
C333 N35' C325 . . 114.0(10)
N35' C333 C334 . . 97.4(12)
N35' C333 H33A . . 112.3
C334 C333 H33A . . 112.3
N35' C333 H33B . . 112.3
C334 C333 H33B . . 112.3
H33A C333 H33B . . 109.9
C333 C334 H33C . . 109.5
C333 C334 H33D . . 109.5
H33C C334 H33D . . 109.5
C333 C334 H33E . . 109.5
H33C C334 H33E . . 109.5
H33D C334 H33E . . 109.5
C326 C325 N35 . . 116.5(10)
C326 C325 N35' . . 116.5(10)
C326 C325 H32F . . 108.2
N35 C325 H32F . . 108.2
C326 C325 H32G . . 108.2
N35 C325 H32G . . 108.2
H32F C325 H32G . . 107.3
C325 C326 H32H . . 109.5
C325 C326 H32I . . 109.5
H32H C326 H32I . . 109.5
C325 C326 H32J . . 109.5
H32H C326 H32J . . 109.5
H32I C326 H32J . . 109.5
O13N N1N O11N . . 129.8(11)
O13N N1N O12N . . 115.8(10)
O11N N1N O12N . . 114.3(9)
O23N N2N O21N . . 119.6(6)
O23N N2N O22N . . 120.1(6)
O21N N2N O22N . . 119.7(6)
O33N N3N O31N . . 121.3(15)
O33N N3N O32N . . 118.5(15)
O31N N3N O32N . . 118.3(14)
O43N N4N O41N . . 118.(3)
O43N N4N O42N . . 128.(3)
O41N N4N O42N . . 114.(3)

loop_
_geom_bond_atom_site_label_1
_geom_bond_atom_site_label_2
_geom_bond_site_symmetry_2
_geom_bond_distance
Bi1 N14 . 2.313(4)
Bi1 N11 . 2.540(4)
Bi1 O32 . 2.612(3)
Bi1 S32 . 2.6296(16)
Bi1 S12 . 2.7635(15)
Bi2 N22 . 2.310(4)
Bi2 N21 . 2.530(4)
Bi2 S11 . 2.6150(16)
Bi2 O11 . 2.676(3)
Bi2 S21 . 2.7420(16)
Bi3 N32 . 2.326(4)
Bi3 N31 . 2.531(4)
Bi3 S22 3_666 2.6302(15)
Bi3 O23 3_666 2.641(3)
Bi3 S31 . 2.7320(16)
S11 C112 . 1.752(6)
S12 C122 . 1.725(6)
S21 C212 . 1.718(6)
S22 C222 . 1.757(6)
S31 C312 . 1.723(6)
S32 C322 . 1.753(7)
O11 C111 . 1.270(6)
O12 C121 . 1.225(6)
O21 C211 . 1.225(6)
O23 C221 . 1.264(6)
O31 C311 . 1.219(7)
O32 C321 . 1.263(6)
N11 C11 . 1.336(6)
N11 C15 . 1.338(6)
N12 C111 . 1.310(6)
N12 C112 . 1.338(7)
N13 C112 . 1.313(7)
N13 C113 . 1.460(9)
N13 C115 . 1.473(9)
N14 C121 . 1.358(7)
N14 C122 . 1.374(7)
N21 C27 . 1.333(7)
N21 C23 . 1.350(6)
N22 C211 . 1.361(7)
N22 C212 . 1.373(7)
N23 C212 . 1.322(7)
N23 C213 . 1.495(9)
N23 C215 . 1.497(9)
N24 C221 . 1.312(7)
N24 C222 . 1.339(8)
N25 C222 . 1.318(8)
N25 C225 . 1.477(10)
N25 C223 . 1.621(14)
N31 C31 . 1.331(6)
N31 C35 . 1.331(7)
N32 C311 . 1.368(7)
N32 C312 . 1.385(7)
N33 C312 . 1.314(7)
N33 C313 . 1.478(10)
N33 C315 . 1.485(9)
N34 C321 . 1.319(7)
N34 C322 . 1.320(8)
C11 C12 . 1.384(8)
C11 C111 . 1.513(7)
C12 C13 . 1.390(8)
C12 H12 . 0.93
C13 C14 . 1.374(8)
C13 H13 . 0.93
C14 C15 . 1.385(7)
C14 H14 . 0.93
C15 C121 . 1.493(8)
C23 C24 . 1.381(7)
C23 C211 . 1.493(8)
C24 C25 . 1.373(9)
C24 H24 . 0.93
C25 C26 . 1.382(9)
C25 H25 . 0.93
C26 C27 . 1.385(7)
C26 H26 . 0.93
C27 C221 . 1.506(7)
C31 C32 . 1.395(8)
C31 C311 . 1.493(8)
C32 C33 . 1.377(9)
C32 H32 . 0.93
C33 C34 . 1.373(9)
C33 H33 . 0.93
C34 C35 . 1.384(8)
C34 H34 . 0.93
C35 C321 . 1.518(7)
C113 C114 . 1.467(13)
C113 H11A . 0.97
C113 H11B . 0.97
C114 H11C . 0.96
C114 H11D . 0.96
C114 H11E . 0.96
C115 C116 . 1.500(16)
C115 H11F . 0.97
C115 H11G . 0.97
C116 H11H . 0.96
C116 H11I . 0.96
C116 H11J . 0.96
C122 N15 . 1.311(6)
N15 C125 . 1.474(8)
N15 C123 . 1.485(7)
C123 C124 . 1.491(9)
C123 H12A . 0.97
C123 H12B . 0.97
C124 H12C . 0.96
C124 H12D . 0.96
C124 H12E . 0.96
C125 C126 . 1.504(10)
C125 H12F . 0.97
C125 H12G . 0.97
C126 H12H . 0.96
C126 H12I . 0.96
C126 H12J . 0.96
C213 C214 . 1.506(12)
C213 H21A . 0.97
C213 H21B . 0.97
C214 H21C . 0.96
C214 H21D . 0.96
C214 H21E . 0.96
C215 C216 . 1.534(14)
C215 H21F . 0.97
C215 H21G . 0.97
C216 H21H . 0.96
C216 H21I . 0.96
C216 H21J . 0.96
C223 C224 . 1.362(17)
C223 H22A . 0.97
C223 H22B . 0.97
C224 H22C . 0.96
C224 H22D . 0.96
C224 H22E . 0.96
C225 C226 . 1.527(13)
C225 H22F . 0.97
C225 H22G . 0.97
C226 H22H . 0.96
C226 H22I . 0.96
C226 H22J . 0.96
C313 C314 . 1.460(12)
C313 H31A . 0.97
C313 H31B . 0.97
C314 H31C . 0.96
C314 H31D . 0.96
C314 H31E . 0.96
C315 C316 . 1.476(11)
C315 H31F . 0.97
C315 H31G . 0.97
C316 H31H . 0.96
C316 H31I . 0.96
C316 H31J . 0.96
C322 N35' . 1.320(8)
C322 N35 . 1.320(8)
N35 C325 . 1.481(10)
N35 C323 . 1.547(13)
C323 C324 . 1.512(16)
C323 H32A . 0.97
C323 H32B . 0.97
C324 H32C . 0.96
C324 H32D . 0.96
C324 H32E . 0.96
N35' C333 . 1.465(14)
N35' C325 . 1.481(10)
C333 C334 . 1.543(16)
C333 H33A . 0.97
C333 H33B . 0.97
C334 H33C . 0.96
C334 H33D . 0.96
C334 H33E . 0.96
C325 C326 . 1.405(14)
C325 H32F . 0.97
C325 H32G . 0.97
C326 H32H . 0.96
C326 H32I . 0.96
C326 H32J . 0.96
O11N N1N . 1.202(9)
O12N N1N . 1.248(10)
O13N N1N . 1.168(10)
O21N N2N . 1.242(7)
O22N N2N . 1.244(7)
O23N N2N . 1.235(7)
O31N N3N . 1.204(16)
O32N N3N . 1.241(17)
O33N N3N . 1.189(17)
O41N N4N . 1.218(19)
O42N N4N . 1.25(2)
O43N N4N . 1.19(2)

loop_
_geom_torsion_atom_site_label_1
_geom_torsion_atom_site_label_2
_geom_torsion_atom_site_label_3
_geom_torsion_atom_site_label_4
_geom_torsion_site_symmetry_1
_geom_torsion_site_symmetry_2
_geom_torsion_site_symmetry_3
_geom_torsion_site_symmetry_4
_geom_torsion
C15 N11 C11 C12 . . . . 5.2(8)
Bi1 N11 C11 C12 . . . . 170.6(4)
C15 N11 C11 C111 . . . . -172.9(5)
Bi1 N11 C11 C111 . . . . -7.5(6)
N11 C11 C12 C13 . . . . -2.4(9)
C111 C11 C12 C13 . . . . 175.5(6)
C11 C12 C13 C14 . . . . -0.4(10)
C12 C13 C14 C15 . . . . 0.3(10)
C11 N11 C15 C14 . . . . -5.2(8)
Bi1 N11 C15 C14 . . . . -171.9(4)
C11 N11 C15 C121 . . . . 172.3(5)
Bi1 N11 C15 C121 . . . . 5.7(6)
C13 C14 C15 N11 . . . . 2.5(9)
C13 C14 C15 C121 . . . . -174.9(6)
C27 N21 C23 C24 . . . . 3.2(8)
Bi2 N21 C23 C24 . . . . 168.4(5)
C27 N21 C23 C211 . . . . -171.7(5)
Bi2 N21 C23 C211 . . . . -6.5(6)
N21 C23 C24 C25 . . . . -1.1(10)
C211 C23 C24 C25 . . . . 173.6(6)
C23 C24 C25 C26 . . . . -1.4(11)
C24 C25 C26 C27 . . . . 1.7(11)
C23 N21 C27 C26 . . . . -2.8(8)
Bi2 N21 C27 C26 . . . . -166.5(5)
C23 N21 C27 C221 . . . . 171.5(5)
Bi2 N21 C27 C221 . . . . 7.8(7)
C25 C26 C27 N21 . . . . 0.4(10)
C25 C26 C27 C221 . . . . -173.6(6)
C35 N31 C31 C32 . . . . 4.3(8)
Bi3 N31 C31 C32 . . . . 174.0(5)
C35 N31 C31 C311 . . . . -170.7(5)
Bi3 N31 C31 C311 . . . . -1.0(7)
N31 C31 C32 C33 . . . . -1.1(10)
C311 C31 C32 C33 . . . . 173.9(6)
C31 C32 C33 C34 . . . . -2.6(10)
C32 C33 C34 C35 . . . . 3.1(10)
C31 N31 C35 C34 . . . . -3.7(8)
Bi3 N31 C35 C34 . . . . -172.4(4)
C31 N31 C35 C321 . . . . 173.4(5)
Bi3 N31 C35 C321 . . . . 4.7(6)
C33 C34 C35 N31 . . . . 0.0(9)
C33 C34 C35 C321 . . . . -177.0(6)
Bi2 O11 C111 N12 . . . . 24.5(8)
Bi2 O11 C111 C11 . . . . -161.0(3)
C112 N12 C111 O11 . . . . -13.7(10)
C112 N12 C111 C11 . . . . 171.5(6)
N11 C11 C111 O11 . . . . -14.9(7)
C12 C11 C111 O11 . . . . 167.0(5)
N11 C11 C111 N12 . . . . 160.5(5)
C12 C11 C111 N12 . . . . -17.6(8)
C113 N13 C112 N12 . . . . -2.6(11)
C115 N13 C112 N12 . . . . -177.2(8)
C113 N13 C112 S11 . . . . -173.0(7)
C115 N13 C112 S11 . . . . 12.4(11)
C111 N12 C112 N13 . . . . 141.8(7)
C111 N12 C112 S11 . . . . -48.0(9)
Bi2 S11 C112 N13 . . . . -114.5(6)
Bi2 S11 C112 N12 . . . . 75.5(6)
C112 N13 C113 C114 . . . . -85.4(10)
C115 N13 C113 C114 . . . . 89.5(10)
C112 N13 C115 C116 . . . . -88.0(11)
C113 N13 C115 C116 . . . . 97.2(11)
C122 N14 C121 O12 . . . . 8.4(9)
Bi1 N14 C121 O12 . . . . 149.8(5)
C122 N14 C121 C15 . . . . -168.7(5)
Bi1 N14 C121 C15 . . . . -27.2(6)
N11 C15 C121 O12 . . . . -165.1(5)
C14 C15 C121 O12 . . . . 12.5(9)
N11 C15 C121 N14 . . . . 12.2(7)
C14 C15 C121 N14 . . . . -170.2(5)
C121 N14 C122 N15 . . . . -54.6(8)
Bi1 N14 C122 N15 . . . . 158.3(4)
C121 N14 C122 S12 . . . . 128.8(5)
Bi1 N14 C122 S12 . . . . -18.2(4)
Bi1 S12 C122 N15 . . . . -161.5(5)
Bi1 S12 C122 N14 . . . . 14.9(3)
N14 C122 N15 C125 . . . . -13.1(8)
S12 C122 N15 C125 . . . . 163.0(4)
N14 C122 N15 C123 . . . . 171.7(5)
S12 C122 N15 C123 . . . . -12.2(8)
C122 N15 C123 C124 . . . . -83.3(7)
C125 N15 C123 C124 . . . . 101.1(7)
C122 N15 C125 C126 . . . . -108.7(7)
C123 N15 C125 C126 . . . . 66.7(8)
C212 N22 C211 O21 . . . . -12.0(10)
Bi2 N22 C211 O21 . . . . -150.7(6)
C212 N22 C211 C23 . . . . 164.5(5)
Bi2 N22 C211 C23 . . . . 25.8(7)
N21 C23 C211 O21 . . . . 166.0(6)
C24 C23 C211 O21 . . . . -9.0(10)
N21 C23 C211 N22 . . . . -10.8(8)
C24 C23 C211 N22 . . . . 174.2(6)
C213 N23 C212 N22 . . . . -166.7(6)
C215 N23 C212 N22 . . . . 17.5(10)
C213 N23 C212 S21 . . . . 16.1(9)
C215 N23 C212 S21 . . . . -159.7(6)
C211 N22 C212 N23 . . . . 52.1(9)
Bi2 N22 C212 N23 . . . . -163.1(5)
C211 N22 C212 S21 . . . . -130.5(5)
Bi2 N22 C212 S21 . . . . 14.4(5)
Bi2 S21 C212 N23 . . . . 165.5(6)
Bi2 S21 C212 N22 . . . . -11.9(4)
C212 N23 C213 C214 . . . . 94.8(10)
C215 N23 C213 C214 . . . . -89.1(10)
C212 N23 C215 C216 . . . . 100.2(9)
C213 N23 C215 C216 . . . . -75.8(9)
Bi3 O23 C221 N24 3_666 . . . -23.2(8)
Bi3 O23 C221 C27 3_666 . . . 163.5(3)
C222 N24 C221 O23 . . . . 16.1(10)
C222 N24 C221 C27 . . . . -170.3(6)
N21 C27 C221 O23 . . . . 13.6(7)
C26 C27 C221 O23 . . . . -172.1(5)
N21 C27 C221 N24 . . . . -160.8(5)
C26 C27 C221 N24 . . . . 13.5(8)
C225 N25 C222 N24 . . . . 5.7(10)
C223 N25 C222 N24 . . . . -162.1(8)
C225 N25 C222 S22 . . . . 176.1(6)
C223 N25 C222 S22 . . . . 8.3(11)
C221 N24 C222 N25 . . . . -146.8(6)
C221 N24 C222 S22 . . . . 43.1(8)
Bi3 S22 C222 N25 3_666 . . . 119.4(5)
Bi3 S22 C222 N24 3_666 . . . -70.7(5)
C222 N25 C223 C224 . . . . -107.7(12)
C225 N25 C223 C224 . . . . 84.2(13)
C222 N25 C225 C226 . . . . 77.3(11)
C223 N25 C225 C226 . . . . -114.0(11)
C312 N32 C311 O31 . . . . -8.5(10)
Bi3 N32 C311 O31 . . . . -151.7(6)
C312 N32 C311 C31 . . . . 167.5(5)
Bi3 N32 C311 C31 . . . . 24.3(7)
N31 C31 C311 O31 . . . . 162.5(6)
C32 C31 C311 O31 . . . . -12.6(9)
N31 C31 C311 N32 . . . . -13.8(8)
C32 C31 C311 N32 . . . . 171.1(6)
C313 N33 C312 N32 . . . . -173.4(6)
C315 N33 C312 N32 . . . . 14.8(10)
C313 N33 C312 S31 . . . . 11.7(9)
C315 N33 C312 S31 . . . . -160.1(5)
C311 N32 C312 N33 . . . . 50.4(9)
Bi3 N32 C312 N33 . . . . -161.0(5)
C311 N32 C312 S31 . . . . -134.3(5)
Bi3 N32 C312 S31 . . . . 14.4(5)
Bi3 S31 C312 N33 . . . . 163.4(6)
Bi3 S31 C312 N32 . . . . -12.0(4)
C312 N33 C313 C314 . . . . 93.6(9)
C315 N33 C313 C314 . . . . -94.2(9)
C312 N33 C315 C316 . . . . 89.9(9)
C313 N33 C315 C316 . . . . -82.2(9)
Bi1 O32 C321 N34 . . . . -26.7(9)
Bi1 O32 C321 C35 . . . . 159.2(3)
C322 N34 C321 O32 . . . . 18.4(11)
C322 N34 C321 C35 . . . . -167.3(6)
N31 C35 C321 O32 . . . . 19.3(7)
C34 C35 C321 O32 . . . . -163.6(5)
N31 C35 C321 N34 . . . . -155.9(5)
C34 C35 C321 N34 . . . . 21.2(8)
C321 N34 C322 N35' . . . . -148.6(7)
C321 N34 C322 N35 . . . . -148.6(7)
C321 N34 C322 S32 . . . . 39.6(10)
Bi1 S32 C322 N35' . . . . 123.0(6)
Bi1 S32 C322 N35 . . . . 123.0(6)
Bi1 S32 C322 N34 . . . . -65.3(6)
N34 C322 N35 C325 . . . . -171.2(8)
S32 C322 N35 C325 . . . . 1.1(12)
N34 C322 N35 C323 . . . . 19.2(13)
S32 C322 N35 C323 . . . . -168.5(9)
C322 N35 C323 C324 . . . . -85.1(18)
C325 N35 C323 C324 . . . . 104.4(16)
N34 C322 N35' C333 . . . . -15.8(12)
S32 C322 N35' C333 . . . . 156.5(8)
N34 C322 N35' C325 . . . . -171.2(8)
S32 C322 N35' C325 . . . . 1.1(12)
C322 N35' C333 C334 . . . . 95.0(14)
C325 N35' C333 C334 . . . . -107.0(14)
C322 N35 C325 C326 . . . . -102.4(12)
C323 N35 C325 C326 . . . . 67.6(13)
C322 N35' C325 C326 . . . . -102.4(12)
C333 N35' C325 C326 . . . . 101.6(13)
